data_4506007
loop_
_publ_author_name
'Wang, Xianjuan'
'Liu, Yanhua'
'Xu, Chunying'
'Guo, Qianqian'
'Hou, Hongwei'
'Fan, Yaoting'

_publ_section_title
;
 Series of Cd(II) Metal--Organic Frameworks Based on a Flexible Tripodal
 Ligand and Polycarboxylate Acids: Syntheses, Structures, and
 Photoluminescent Properties
;
_journal_issue 5
_journal_name_full 'Crystal Growth &amp; Design'
_journal_page_first 2435
_journal_paper_doi 10.1021/cg3000729
_journal_volume 12
_journal_year 2012
_chemical_formula_moiety 'C96 H102 Cd5 N18 O24'
_chemical_formula_sum 'C96 H114 Cd5 N18 O26'
_chemical_formula_weight 2498.0931
_chemical_name_systematic
; 
 ? 
;
_space_group_IT_number 2
_symmetry_cell_setting triclinic
_symmetry_space_group_name_Hall '-P 1'
_symmetry_space_group_name_H-M 'P -1'
_atom_sites_solution_hydrogens geom
_atom_sites_solution_primary direct
_atom_sites_solution_secondary difmap
_audit_creation_method SHELXL-97
_cell_angle_alpha 75.48(3)
_cell_angle_beta 79.54(3)
_cell_angle_gamma 73.22(3)
_cell_formula_units_Z 2
_cell_length_a 12.698(3)
_cell_length_b 19.929(4)
_cell_length_c 22.287(5)
_cell_measurement_reflns_used 0
_cell_measurement_temperature 293(2)
_cell_measurement_theta_max 27.8764
_cell_measurement_theta_min 1.7631
_cell_volume 5191(2)
_computing_cell_refinement 'CrystalClear (Rigaku/MSC Inc., 2006)'
_computing_data_collection 'CrystalClear (Rigaku/MSC Inc., 2006)'
_computing_data_reduction 'CrystalClear (Rigaku/MSC Inc., 2006)'
_computing_molecular_graphics SHELXTL
_computing_publication_material SHELXTL
_computing_structure_refinement 'SHELXL-97 (Sheldrick, 1997)'
_computing_structure_solution 'SHELXS-97 (Sheldrick, 1990)'
_diffrn_ambient_temperature 293(2)
_diffrn_measured_fraction_theta_full 0.999
_diffrn_measured_fraction_theta_max 0.999
_diffrn_radiation_monochromator graphite
_diffrn_radiation_source 'fine-focus sealed tube'
_diffrn_radiation_type MoK\a
_diffrn_radiation_wavelength 0.71073
_diffrn_reflns_av_R_equivalents 0.0539
_diffrn_reflns_av_sigmaI/netI 0.0610
_diffrn_reflns_limit_h_max 15
_diffrn_reflns_limit_h_min -15
_diffrn_reflns_limit_k_max 23
_diffrn_reflns_limit_k_min -22
_diffrn_reflns_limit_l_max 26
_diffrn_reflns_limit_l_min -26
_diffrn_reflns_number 52729
_diffrn_reflns_theta_full 25.00
_diffrn_reflns_theta_max 25.00
_diffrn_reflns_theta_min 1.76
_exptl_absorpt_coefficient_mu 1.090
_exptl_crystal_colour Colorless
_exptl_crystal_density_diffrn 1.601
_exptl_crystal_density_method 'not measured'
_exptl_crystal_description Prism
_exptl_crystal_F_000 2520
_exptl_crystal_size_max 0.2000
_exptl_crystal_size_mid 0.2000
_exptl_crystal_size_min 0.2000
_refine_diff_density_max 1.906
_refine_diff_density_min -0.672
_refine_diff_density_rms 0.164
_refine_ls_extinction_method none
_refine_ls_goodness_of_fit_ref 1.036
_refine_ls_hydrogen_treatment constr
_refine_ls_matrix_type full
_refine_ls_number_parameters 1289
_refine_ls_number_reflns 18259
_refine_ls_number_restraints 6
_refine_ls_restrained_S_all 1.040
_refine_ls_R_factor_all 0.0618
_refine_ls_R_factor_gt 0.0513
_refine_ls_shift/su_max 0.192
_refine_ls_shift/su_mean 0.028
_refine_ls_structure_factor_coef Fsqd
_refine_ls_weighting_details 'calc w=1/[\s^2^(Fo^2^)+(0.0685P)^2^+9.5157P] where P=(Fo^2^+2Fc^2^)/3'
_refine_ls_weighting_scheme calc
_refine_ls_wR_factor_gt 0.1334
_refine_ls_wR_factor_ref 0.1444
_reflns_number_gt 15599
_reflns_number_total 18259
_reflns_threshold_expression >2sigma(I)
_cod_data_source_file cg3000729_si_002.cif
_cod_data_source_block 2
_cod_depositor_comments
;
The following automatic conversions were performed:

'_symmetry_cell_setting' value 'Triclinic' changed to 'triclinic'
according to /home/saulius/struct/CIF-dictionaries/cif_core.dic
dictionary named 'cif_core.dic' version 2.4.1 from 2010-06-29.

Automatic conversion script
Id: cif_fix_values 1715 2011-07-08 13:25:40Z adriana 
;
_cod_original_cell_volume 5190.5(18)
_cod_original_sg_symbol_Hall '-P 1  '
_cod_original_sg_symbol_H-M P-1
_cod_database_code 4506007

loop_
_symmetry_equiv_pos_as_xyz
'x, y, z'
'-x, -y, -z'

loop_
_atom_site_label
_atom_site_type_symbol
_atom_site_fract_x
_atom_site_fract_y
_atom_site_fract_z
_atom_site_U_iso_or_equiv
_atom_site_adp_type
_atom_site_occupancy
_atom_site_symmetry_multiplicity
_atom_site_calc_flag
_atom_site_refinement_flags
C1 C 0.90601(10) 0.49907(7) 0.33932(6) 0.0310(4) Uani 1 1 d .
H1 H 0.8515 0.5367 0.3206 0.037 Uiso 1 1 calc R
C2 C 0.92367(12) 0.43158(7) 0.32633(6) 0.0374(4) Uani 1 1 d .
C3 C 1.01031(11) 0.37730(6) 0.35285(6) 0.0305(4) Uani 1 1 d .
H3 H 1.0263 0.3319 0.3441 0.037 Uiso 1 1 calc R
C4 C 1.07311(10) 0.38991(6) 0.39205(6) 0.0237(4) Uani 1 1 d .
C5 C 1.04904(10) 0.45695(6) 0.40689(6) 0.0247(4) Uani 1 1 d .
H5 H 1.0878 0.4645 0.4351 0.030 Uiso 1 1 calc R
C6 C 0.96633(10) 0.51254(6) 0.37902(6) 0.0256(4) Uani 1 1 d .
C7 C 0.94020(10) 0.58727(6) 0.38908(6) 0.0297(4) Uani 1 1 d .
C8 C 1.16995(10) 0.33212(6) 0.41459(6) 0.0230(4) Uani 1 1 d .
C9 C 0.85384(14) 0.41622(8) 0.28536(8) 0.0673(5) Uani 1 1 d .
C10 C 0.8057(2) 0.48025(12) 0.23897(10) 0.1156(9) Uani 1 1 d .
H10A H 0.7819 0.4659 0.2067 0.173 Uiso 1 1 d R
H10B H 0.8605 0.5065 0.2209 0.173 Uiso 1 1 d R
H10C H 0.7435 0.5102 0.2594 0.173 Uiso 1 1 d R
C11 C 0.79283(18) 0.36603(15) 0.32028(12) 0.1478(10) Uani 1 1 d .
H11A H 0.7309 0.3898 0.3457 0.222 Uiso 1 1 calc R
H11B H 0.8401 0.3278 0.3465 0.222 Uiso 1 1 calc R
H11C H 0.7666 0.3469 0.2921 0.222 Uiso 1 1 calc R
C12 C 0.9357(2) 0.37207(12) 0.23621(10) 0.1052(10) Uani 1 1 d .
H12A H 0.9693 0.3245 0.2576 0.158 Uiso 1 1 d R
H12B H 0.9923 0.3962 0.2162 0.158 Uiso 1 1 d R
H12C H 0.8941 0.3694 0.2053 0.158 Uiso 1 1 d R
C13 C 1.03785(10) 0.75201(7) 0.51378(6) 0.0320(4) Uani 1 1 d .
C14 C 1.15726(9) 0.71255(7) 0.50120(6) 0.0271(4) Uani 1 1 d .
C15 C 1.24003(10) 0.73511(7) 0.51787(6) 0.0323(4) Uani 1 1 d .
H15 H 1.2208 0.7748 0.5362 0.039 Uiso 1 1 calc R
C16 C 1.34948(10) 0.69968(7) 0.50764(6) 0.0310(4) Uani 1 1 d .
C17 C 1.37701(10) 0.64139(7) 0.47858(6) 0.0302(4) Uani 1 1 d .
H17 H 1.4514 0.6190 0.4694 0.036 Uiso 1 1 calc R
C18 C 1.29585(10) 0.61548(7) 0.46279(6) 0.0267(4) Uani 1 1 d .
C19 C 1.18608(11) 0.65275(7) 0.47486(6) 0.0327(4) Uani 1 1 d .
H19 H 1.1304 0.6371 0.4650 0.039 Uiso 1 1 calc R
C20 C 1.32434(11) 0.54832(7) 0.43613(6) 0.0358(4) Uani 1 1 d .
C21 C 1.44792(12) 0.52092(8) 0.41558(7) 0.0466(5) Uani 1 1 d .
H21A H 1.4720 0.5564 0.3824 0.070 Uiso 1 1 d R
H21B H 1.4604 0.4774 0.4012 0.070 Uiso 1 1 d R
H21C H 1.4889 0.5118 0.4503 0.070 Uiso 1 1 d R
C22 C 1.26340(14) 0.56365(9) 0.37860(7) 0.0569(6) Uani 1 1 d .
H22A H 1.1849 0.5745 0.3910 0.085 Uiso 1 1 d R
H22B H 1.2855 0.5221 0.3604 0.085 Uiso 1 1 d R
H22C H 1.2816 0.6037 0.3485 0.085 Uiso 1 1 d R
C23 C 1.28501(14) 0.48884(8) 0.48752(8) 0.0522(6) Uani 1 1 d .
H23A H 1.3157 0.4837 0.5252 0.078 Uiso 1 1 d R
H23B H 1.3095 0.4442 0.4738 0.078 Uiso 1 1 d R
H23C H 1.2056 0.5019 0.4952 0.078 Uiso 1 1 d R
C24 C 1.43652(11) 0.72248(7) 0.52863(7) 0.0366(4) Uani 1 1 d .
C25 C 0.50141(11) 1.09761(7) 0.93068(7) 0.0348(4) Uani 1 1 d .
C26 C 0.57296(12) 1.11003(7) 0.96448(7) 0.0391(5) Uani 1 1 d .
H26 H 0.5537 1.1531 0.9778 0.047 Uiso 1 1 calc R
C27 C 0.67199(12) 1.06089(7) 0.97919(7) 0.0391(5) Uani 1 1 d .
C28 C 0.69748(12) 0.99773(7) 0.95751(7) 0.0397(5) Uani 1 1 d .
H28 H 0.7631 0.9635 0.9666 0.048 Uiso 1 1 calc R
C29 C 0.62767(12) 0.98369(7) 0.92235(7) 0.0379(5) Uani 1 1 d .
C30 C 0.65760(13) 0.91539(7) 0.90148(7) 0.0394(5) Uani 1 1 d .
C31 C 0.52920(12) 1.03439(7) 0.90933(7) 0.0368(4) Uani 1 1 d .
H31 H 0.4819 1.0260 0.8863 0.044 Uiso 1 1 calc R
C32 C 0.39364(13) 1.15118(8) 0.91801(7) 0.0415(5) Uani 1 1 d .
C33 C 0.52847(12) 1.07726(7) 0.64304(6) 0.0357(4) Uani 1 1 d .
C34 C 0.44120(11) 1.11674(7) 0.60833(6) 0.0315(4) Uani 1 1 d .
H34 H 0.4134 1.1654 0.6081 0.038 Uiso 1 1 calc R
C35 C 0.39436(10) 1.08543(6) 0.57393(6) 0.0268(4) Uani 1 1 d .
C36 C 0.30517(10) 1.12934(6) 0.53499(6) 0.0258(4) Uani 1 1 d .
C37 C 0.43668(10) 1.01283(6) 0.57353(6) 0.0272(4) Uani 1 1 d .
H37 H 0.4051 0.9911 0.5516 0.033 Uiso 1 1 calc R
C38 C 0.52523(11) 0.97313(6) 0.60556(6) 0.0284(4) Uani 1 1 d .
C39 C 0.57062(12) 1.00554(7) 0.63951(7) 0.0360(4) Uani 1 1 d .
H39 H 0.6311 0.9783 0.6605 0.043 Uiso 1 1 calc R
C40 C 0.57552(11) 0.89598(6) 0.60244(6) 0.0279(4) Uani 1 1 d .
C41 C 0.57666(15) 1.11351(8) 0.68154(8) 0.0589(5) Uani 1 1 d .
C42 C 0.65315(18) 1.06265(12) 0.72359(9) 0.1040(8) Uani 1 1 d .
H42A H 0.7236 1.0465 0.7003 0.156 Uiso 1 1 d R
H42B H 0.6233 1.0223 0.7435 0.156 Uiso 1 1 d R
H42C H 0.6624 1.0855 0.7547 0.156 Uiso 1 1 d R
C43 C 0.4787(2) 1.14693(12) 0.72922(11) 0.1056(10) Uani 1 1 d .
H43A H 0.4547 1.1089 0.7593 0.158 Uiso 1 1 d R
H43B H 0.4180 1.1770 0.7070 0.158 Uiso 1 1 d R
H43C H 0.5041 1.1749 0.7502 0.158 Uiso 1 1 d R
C44 C 0.6114(2) 1.17593(12) 0.64080(11) 0.1290(9) Uani 1 1 d .
H44A H 0.6178 1.2071 0.6658 0.193 Uiso 1 1 d R
H44B H 0.5575 1.2015 0.6125 0.193 Uiso 1 1 d R
H44C H 0.6819 1.1597 0.6175 0.193 Uiso 1 1 d R
C45 C 0.74870(14) 1.07635(9) 1.01736(8) 0.0555(6) Uani 1 1 d .
C46 C 0.8200(2) 1.11672(17) 0.97601(14) 0.1858(13) Uani 1 1 d .
H46A H 0.7841 1.1670 0.9709 0.279 Uiso 1 1 d R
H46B H 0.8353 1.1035 0.9361 0.279 Uiso 1 1 d R
H46C H 0.8881 1.1068 0.9934 0.279 Uiso 1 1 d R
C47 C 0.6839(2) 1.11332(18) 1.06863(11) 0.1630(13) Uani 1 1 d .
H47A H 0.7329 1.1135 1.0967 0.244 Uiso 1 1 d R
H47B H 0.6298 1.0882 1.0911 0.244 Uiso 1 1 d R
H47C H 0.6472 1.1618 1.0509 0.244 Uiso 1 1 d R
C48 C 0.8198(2) 1.00816(15) 1.05184(12) 0.1513(11) Uani 1 1 d .
H48A H 0.8902 0.9958 1.0273 0.227 Uiso 1 1 d R
H48B H 0.7838 0.9701 1.0591 0.227 Uiso 1 1 d R
H48C H 0.8309 1.0152 1.0911 0.227 Uiso 1 1 d R
C49 C 0.99638(12) 0.59988(7) 0.92617(6) 0.0361(5) Uani 1 1 d .
C50 C 1.02227(11) 0.53098(7) 0.91654(6) 0.0317(4) Uani 1 1 d .
H50 H 0.9738 0.5170 0.8984 0.038 Uiso 1 1 calc R
C51 C 1.11986(11) 0.48264(7) 0.93367(6) 0.0331(4) Uani 1 1 d .
C52 C 1.18991(12) 0.50365(7) 0.96246(6) 0.0370(5) Uani 1 1 d .
H52 H 1.2540 0.4705 0.9756 0.044 Uiso 1 1 calc R
C53 C 1.16645(12) 0.57260(8) 0.97195(6) 0.0389(5) Uani 1 1 d .
C54 C 1.06982(12) 0.62024(7) 0.95311(6) 0.0350(4) Uani 1 1 d .
H54 H 1.0532 0.6671 0.9585 0.042 Uiso 1 1 calc R
C55 C 1.24336(14) 0.59779(9) 1.00324(8) 0.0541(6) Uani 1 1 d .
C56 C 1.33566(19) 0.53571(14) 1.02992(11) 0.1141(10) Uani 1 1 d .
H56A H 1.3856 0.5178 0.9963 0.171 Uiso 1 1 d R
H56B H 1.3050 0.4982 1.0563 0.171 Uiso 1 1 d R
H56C H 1.3750 0.5521 1.0539 0.171 Uiso 1 1 d R
C57 C 1.18008(19) 0.63188(12) 1.05741(9) 0.0946(8) Uani 1 1 d .
H57A H 1.1458 0.5983 1.0873 0.142 Uiso 1 1 d R
H57B H 1.1241 0.6738 1.0421 0.142 Uiso 1 1 d R
H57C H 1.2301 0.6453 1.0770 0.142 Uiso 1 1 d R
C58 C 1.2971(2) 0.64990(14) 0.95514(13) 0.1286(11) Uani 1 1 d .
H58A H 1.3643 0.6508 0.9685 0.193 Uiso 1 1 d R
H58B H 1.2475 0.6970 0.9503 0.193 Uiso 1 1 d R
H58C H 1.3137 0.6350 0.9160 0.193 Uiso 1 1 d R
C59 C 1.15060(12) 0.40835(7) 0.92166(6) 0.0341(4) Uani 1 1 d .
C60 C 0.84069(14) 0.46421(10) 0.75765(9) 0.0602(7) Uani 1 1 d .
H60A H 0.9006 0.4333 0.7367 0.090 Uiso 1 1 d R
H60B H 0.8656 0.4729 0.7925 0.090 Uiso 1 1 d R
H60C H 0.8160 0.5089 0.7292 0.090 Uiso 1 1 d R
C61 C 0.74568(12) 0.42860(8) 0.78041(7) 0.0417(5) Uani 1 1 d .
C62 C 0.64294(12) 0.46753(8) 0.80477(7) 0.0399(5) Uani 1 1 d .
C63 C 0.55361(12) 0.43514(9) 0.82582(7) 0.0443(5) Uani 1 1 d .
C64 C 0.57001(11) 0.36323(8) 0.82257(7) 0.0412(5) Uani 1 1 d .
C65 C 0.67335(13) 0.32296(9) 0.79959(7) 0.0479(5) Uani 1 1 d .
C66 C 0.76043(11) 0.35749(9) 0.77748(7) 0.0419(5) Uani 1 1 d .
C67 C 0.68779(16) 0.24617(10) 0.79535(10) 0.0720(7) Uani 1 1 d .
H67A H 0.7382 0.2144 0.8237 0.108 Uiso 1 1 d R
H67B H 0.7168 0.2407 0.7535 0.108 Uiso 1 1 d R
H67C H 0.6173 0.2348 0.8059 0.108 Uiso 1 1 d R
C68 C 0.87025(12) 0.31626(10) 0.74852(7) 0.0497(5) Uani 1 1 d .
H68A H 0.8573 0.2802 0.7306 0.060 Uiso 1 1 calc R
H68B H 0.9020 0.3490 0.7151 0.060 Uiso 1 1 calc R
C69 C 0.44395(13) 0.47663(10) 0.85199(8) 0.0579(6) Uani 1 1 d .
H69A H 0.4347 0.4611 0.8966 0.087 Uiso 1 1 d R
H69B H 0.3857 0.4686 0.8348 0.087 Uiso 1 1 d R
H69C H 0.4412 0.5268 0.8413 0.087 Uiso 1 1 d R
C70 C 0.62672(15) 0.54494(9) 0.80751(7) 0.0520(6) Uani 1 1 d .
H70A H 0.5717 0.5561 0.8424 0.062 Uiso 1 1 calc R
H70B H 0.6958 0.5512 0.8150 0.062 Uiso 1 1 calc R
C71 C 0.63778(13) 0.64226(8) 0.71036(7) 0.0428(5) Uani 1 1 d .
H71 H 0.7058 0.6492 0.7134 0.051 Uiso 1 1 calc R
C72 C 0.48751(15) 0.64792(11) 0.68014(9) 0.0724(7) Uani 1 1 d .
H72 H 0.4293 0.6617 0.6560 0.087 Uiso 1 1 calc R
C73 C 0.47503(12) 0.32788(10) 0.84423(7) 0.0533(6) Uani 1 1 d .
H73A H 0.5033 0.2778 0.8632 0.064 Uiso 1 1 calc R
H73B H 0.4238 0.3509 0.8754 0.064 Uiso 1 1 calc R
C74 C 0.44054(14) 0.35549(9) 0.72928(8) 0.0547(6) Uani 1 1 d .
H74 H 0.5022 0.3727 0.7112 0.066 Uiso 1 1 calc R
C75 C 0.29783(13) 0.32238(9) 0.74160(7) 0.0456(5) Uani 1 1 d .
H75 H 0.2369 0.3111 0.7329 0.055 Uiso 1 1 calc R
C76 C 1.18717(16) 0.76918(10) 0.77196(11) 0.0843(8) Uani 1 1 d .
H76A H 1.2442 0.7410 0.7977 0.126 Uiso 1 1 d R
H76B H 1.2113 0.7641 0.7296 0.126 Uiso 1 1 d R
H76C H 1.1210 0.7530 0.7867 0.126 Uiso 1 1 d R
C77 C 1.16367(12) 0.84770(8) 0.77481(7) 0.0443(5) Uani 1 1 d .
C78 C 1.05692(12) 0.88467(8) 0.79326(7) 0.0414(5) Uani 1 1 d .
C79 C 0.96562(13) 0.84587(9) 0.81561(7) 0.0554(5) Uani 1 1 d .
H79A H 0.9958 0.7990 0.8407 0.067 Uiso 1 1 calc R
H79B H 0.9083 0.8725 0.8422 0.067 Uiso 1 1 calc R
C80 C 1.03276(12) 0.95767(8) 0.79428(6) 0.0405(5) Uani 1 1 d .
C81 C 0.91579(14) 0.99913(11) 0.80956(9) 0.0656(7) Uani 1 1 d .
H81A H 0.8662 0.9829 0.7922 0.098 Uiso 1 1 d R
H81B H 0.9089 1.0492 0.7923 0.098 Uiso 1 1 d R
H81C H 0.8976 0.9919 0.8541 0.098 Uiso 1 1 d R
C82 C 1.12165(12) 0.99129(7) 0.77992(6) 0.0360(4) Uani 1 1 d .
C83 C 1.22832(11) 0.95400(7) 0.76210(6) 0.0363(4) Uani 1 1 d .
C84 C 1.24909(12) 0.88292(9) 0.75701(7) 0.0435(5) Uani 1 1 d .
C85 C 1.36240(13) 0.84438(10) 0.72960(7) 0.0543(6) Uani 1 1 d .
H85A H 1.3530 0.8100 0.7082 0.065 Uiso 1 1 calc R
H85B H 1.3944 0.8791 0.6987 0.065 Uiso 1 1 calc R
C86 C 1.32187(13) 0.98980(9) 0.74824(9) 0.0579(6) Uani 1 1 d .
H86A H 1.2984 1.0332 0.7638 0.087 Uiso 1 1 d R
H86B H 1.3428 1.0009 0.7040 0.087 Uiso 1 1 d R
H86C H 1.3841 0.9581 0.7683 0.087 Uiso 1 1 d R
C87 C 1.53292(13) 0.81988(9) 0.78172(8) 0.0522(6) Uani 1 1 d .
H87 H 1.5603 0.8578 0.7572 0.063 Uiso 1 1 calc R
C88 C 1.51240(14) 0.72923(9) 0.84866(9) 0.0646(6) Uani 1 1 d .
H88 H 1.5251 0.6897 0.8815 0.078 Uiso 1 1 calc R
C89 C 1.09893(15) 1.06930(9) 0.78503(7) 0.0525(6) Uani 1 1 d .
H89A H 1.0310 1.0819 0.8125 0.063 Uiso 1 1 calc R
H89B H 1.1590 1.0753 0.8029 0.063 Uiso 1 1 calc R
C90 C 1.13709(14) 1.16908(8) 0.69406(8) 0.0468(5) Uani 1 1 d .
H90 H 1.1883 1.1819 0.7111 0.056 Uiso 1 1 calc R
C91 C 1.0319(2) 1.16665(12) 0.63689(11) 0.1191(9) Uani 1 1 d .
H91 H 0.9915 1.1783 0.6032 0.143 Uiso 1 1 calc R
C92 C 0.94341(12) 0.84877(8) 0.70309(7) 0.0435(5) Uani 1 1 d .
H92 H 1.0002 0.8698 0.6823 0.052 Uiso 1 1 calc R
C93 C 0.81272(12) 0.79927(7) 0.72397(6) 0.0368(4) Uani 1 1 d .
H93 H 0.7587 0.7787 0.7190 0.044 Uiso 1 1 calc R
C94 C 1.03189(12) 0.30341(9) 0.80481(7) 0.0469(5) Uani 1 1 d .
H94 H 1.0497 0.3459 0.7834 0.056 Uiso 1 1 calc R
C95 C 1.02759(14) 0.20754(9) 0.86580(8) 0.0555(6) Uani 1 1 d .
H95 H 1.0460 0.1670 0.8973 0.067 Uiso 1 1 calc R
C96 C 0.89273(13) 0.65338(8) 0.90703(7) 0.0432(5) Uani 1 1 d .
Cd1 Cd 0.847743(8) 0.707762(5) 0.439360(4) 0.02694(3) Uani 1 1 d .
Cd2 Cd 0.610820(7) 0.751595(5) 0.569887(4) 0.02585(3) Uani 1 1 d .
Cd3 Cd 0.837992(8) 0.839193(5) 0.572129(4) 0.02936(3) Uani 1 1 d .
Cd4 Cd 0.718913(8) 0.777773(5) 0.877913(5) 0.03337(3) Uani 1 1 d .
Cd5 Cd 0.215488(8) 0.272269(5) 0.899271(5) 0.03367(3) Uani 1 1 d .
N1 N 0.41606(10) 0.33359(7) 0.79056(5) 0.0405(4) Uani 1 1 d .
N2 N 0.32106(9) 0.31198(6) 0.79950(5) 0.0361(4) Uani 1 1 d .
N3 N 0.36693(11) 0.34976(7) 0.69737(6) 0.0492(5) Uani 1 1 d .
N4 N 0.57634(10) 0.67807(6) 0.66567(6) 0.0436(4) Uani 1 1 d .
N5 N 0.49335(12) 0.59730(9) 0.73195(8) 0.0741(6) Uani 1 1 d .
N6 N 0.59126(11) 0.59510(7) 0.75043(6) 0.0467(4) Uani 1 1 d .
N7 N 1.08513(10) 0.25692(6) 0.84931(6) 0.0409(4) Uani 1 1 d .
N8 N 0.94935(10) 0.28131(7) 0.79466(5) 0.0404(4) Uani 1 1 d .
N9 N 0.94391(13) 0.21973(8) 0.83502(8) 0.0678(5) Uani 1 1 d .
N10 N 0.87949(10) 0.82681(7) 0.67551(5) 0.0401(4) Uani 1 1 d .
N11 N 0.91540(9) 0.83674(6) 0.76473(5) 0.0350(4) Uani 1 1 d .
N12 N 0.83063(9) 0.80408(6) 0.77858(5) 0.0366(4) Uani 1 1 d .
N13 N 1.10450(11) 1.20019(6) 0.63887(6) 0.0426(4) Uani 1 1 d .
N14 N 1.08851(12) 1.11751(7) 0.72244(7) 0.0587(5) Uani 1 1 d U
N15 N 1.01862(16) 1.11419(10) 0.68637(9) 0.1098(7) Uani 1 1 d U
N16 N 1.58194(10) 0.77112(6) 0.82795(6) 0.0421(4) Uani 1 1 d .
N17 N 1.44034(10) 0.80657(7) 0.77576(6) 0.0449(4) Uani 1 1 d .
N18 N 1.42360(12) 0.74844(8) 0.81863(8) 0.0748(6) Uani 1 1 d .
O1 O 0.90274(9) 0.63858(5) 0.34583(5) 0.0441(3) Uani 1 1 d .
O2 O 0.95562(9) 0.59693(5) 0.44012(4) 0.0391(3) Uani 1 1 d .
O3 O 1.22188(7) 0.34037(4) 0.45478(4) 0.0285(3) Uani 1 1 d .
O4 O 1.20392(7) 0.27732(4) 0.39011(4) 0.0304(3) Uani 1 1 d .
O5 O 0.25179(7) 1.09894(5) 0.51348(4) 0.0368(3) Uani 1 1 d .
O6 O 0.29193(7) 1.19770(5) 0.52281(4) 0.0326(3) Uani 1 1 d .
O7 O 0.66311(8) 0.86501(5) 0.62672(5) 0.0435(3) Uani 1 1 d .
O8 O 0.52693(8) 0.86632(5) 0.57682(5) 0.0388(3) Uani 1 1 d .
O9 O 0.32637(9) 1.14083(6) 0.89033(6) 0.0593(4) Uani 1 1 d .
O10 O 0.37673(9) 1.21072(5) 0.93582(5) 0.0449(4) Uani 1 1 d .
O11 O 0.60146(11) 0.90451(6) 0.86651(6) 0.0719(5) Uani 1 1 d .
O12 O 0.74220(10) 0.86784(5) 0.91907(5) 0.0535(4) Uani 1 1 d .
O13 O 0.88025(10) 0.71709(5) 0.91412(5) 0.0502(4) Uani 1 1 d .
O14 O 0.82306(9) 0.63738(6) 0.88487(6) 0.0586(4) Uani 1 1 d .
O15 O 1.09334(9) 0.39126(6) 0.89145(6) 0.0557(4) Uani 1 1 d .
O16 O 1.23703(10) 0.36430(5) 0.94146(5) 0.0502(4) Uani 1 1 d .
O17 O 1.01630(8) 0.79859(6) 0.54606(5) 0.0515(4) Uani 1 1 d .
O18 O 0.96550(7) 0.73714(5) 0.49188(5) 0.0398(3) Uani 1 1 d .
O19 O 1.40704(9) 0.76576(6) 0.56469(6) 0.0638(4) Uani 1 1 d .
O20 O 1.53643(7) 0.69560(5) 0.51361(5) 0.0448(3) Uani 1 1 d .
O21 O 0.68664(8) 0.69504(5) 0.41223(4) 0.0429(3) Uani 1 1 d .
O22 O 0.12431(9) 0.21672(6) 0.99246(5) 0.0514(4) Uani 1 1 d .
O23 O 0.62469(9) 0.72452(6) 0.97108(5) 0.0489(4) Uani 1 1 d .
O24 O 0.86230(14) 0.95676(7) 0.55970(7) 0.0936(6) Uani 1 1 d .

loop_
_atom_site_aniso_label
_atom_site_aniso_U_11
_atom_site_aniso_U_22
_atom_site_aniso_U_33
_atom_site_aniso_U_23
_atom_site_aniso_U_13
_atom_site_aniso_U_12
C1 0.0225(6) 0.0279(6) 0.0391(7) -0.0025(5) -0.0108(5) -0.0003(5)
C2 0.0427(7) 0.0281(6) 0.0467(7) -0.0086(5) -0.0243(5) -0.0047(5)
C3 0.0365(6) 0.0205(5) 0.0388(6) -0.0114(5) -0.0157(5) -0.0025(5)
C4 0.0231(5) 0.0175(5) 0.0292(6) -0.0056(4) -0.0038(5) -0.0021(4)
C5 0.0198(5) 0.0266(5) 0.0286(5) -0.0073(4) -0.0070(4) -0.0035(4)
C6 0.0220(6) 0.0238(5) 0.0276(6) -0.0052(5) -0.0038(5) -0.0003(4)
C7 0.0187(6) 0.0235(6) 0.0442(7) -0.0109(5) -0.0002(5) -0.0002(5)
C8 0.0205(5) 0.0195(5) 0.0264(6) 0.0005(5) -0.0046(5) -0.0047(4)
C9 0.0932(9) 0.0415(7) 0.0877(9) -0.0034(6) -0.0679(6) -0.0226(6)
C10 0.1595(15) 0.0874(14) 0.1199(11) -0.0282(10) -0.1095(9) 0.0001(12)
C11 0.1228(11) 0.269(2) 0.1149(17) -0.0420(13) -0.0258(10) -0.1392(10)
C12 0.1444(18) 0.1137(14) 0.0829(12) -0.0376(10) -0.0334(12) -0.0456(12)
C13 0.0197(6) 0.0322(6) 0.0374(7) 0.0050(6) -0.0059(5) -0.0053(5)
C14 0.0156(5) 0.0349(6) 0.0331(6) -0.0077(5) -0.0066(5) -0.0072(4)
C15 0.0227(6) 0.0310(6) 0.0460(7) -0.0095(5) -0.0062(5) -0.0086(5)
C16 0.0185(5) 0.0300(6) 0.0469(7) -0.0061(5) -0.0134(5) -0.0059(4)
C17 0.0170(5) 0.0318(6) 0.0350(6) 0.0001(5) -0.0030(5) -0.0020(5)
C18 0.0206(5) 0.0285(6) 0.0286(6) -0.0024(5) -0.0055(5) -0.0042(5)
C19 0.0234(6) 0.0362(6) 0.0375(7) -0.0065(5) -0.0049(5) -0.0065(5)
C20 0.0326(6) 0.0409(7) 0.0361(6) -0.0136(5) -0.0063(5) -0.0067(5)
C21 0.0372(8) 0.0532(8) 0.0522(8) -0.0259(6) -0.0075(6) -0.0019(6)
C22 0.0508(9) 0.0765(9) 0.0506(7) -0.0341(6) -0.0196(6) -0.0010(7)
C23 0.0553(9) 0.0390(7) 0.0631(10) -0.0107(7) -0.0036(8) -0.0154(6)
C24 0.0255(6) 0.0412(7) 0.0476(7) -0.0058(6) -0.0173(5) -0.0107(5)
C25 0.0273(6) 0.0275(6) 0.0428(7) -0.0037(6) -0.0071(6) 0.0021(5)
C26 0.0429(8) 0.0233(6) 0.0466(7) -0.0086(6) -0.0060(6) -0.0003(6)
C27 0.0416(7) 0.0348(7) 0.0421(7) -0.0063(6) -0.0089(6) -0.0109(5)
C28 0.0318(7) 0.0336(7) 0.0471(8) -0.0060(6) -0.0071(6) 0.0011(6)
C29 0.0339(7) 0.0275(6) 0.0445(7) -0.0033(6) -0.0063(6) 0.0018(6)
C30 0.0415(8) 0.0253(6) 0.0429(7) -0.0046(6) 0.0012(7) -0.0015(6)
C31 0.0404(7) 0.0245(6) 0.0457(7) -0.0080(5) -0.0121(6) -0.0040(5)
C32 0.0366(8) 0.0319(7) 0.0453(8) -0.0030(6) -0.0026(7) 0.0020(6)
C33 0.0412(7) 0.0288(6) 0.0396(6) -0.0057(5) -0.0178(5) -0.0061(5)
C34 0.0349(6) 0.0222(5) 0.0404(6) -0.0089(5) -0.0110(5) -0.0058(5)
C35 0.0226(6) 0.0231(6) 0.0311(6) -0.0061(5) -0.0034(5) 0.0001(5)
C36 0.0250(6) 0.0230(5) 0.0262(6) -0.0041(5) -0.0050(5) -0.0009(5)
C37 0.0279(6) 0.0245(5) 0.0300(6) -0.0058(5) -0.0098(5) -0.0037(5)
C38 0.0268(6) 0.0219(6) 0.0318(6) -0.0061(5) -0.0044(5) 0.0019(5)
C39 0.0328(7) 0.0286(6) 0.0430(7) -0.0043(6) -0.0141(6) 0.0008(5)
C40 0.0258(6) 0.0231(6) 0.0314(6) -0.0074(5) -0.0024(5) -0.0002(5)
C41 0.0789(9) 0.0393(7) 0.0702(8) -0.0190(6) -0.0464(7) -0.0034(7)
C42 0.1346(13) 0.0953(13) 0.1044(10) -0.0340(9) -0.0915(8) -0.0054(10)
C43 0.1141(17) 0.1189(14) 0.1092(13) -0.0653(10) -0.0246(12) -0.0267(12)
C44 0.1936(14) 0.1471(12) 0.1053(15) -0.0059(10) -0.0554(11) -0.1293(9)
C45 0.0482(8) 0.0629(9) 0.0610(9) -0.0148(7) -0.0139(7) -0.0169(7)
C46 0.2169(16) 0.295(2) 0.115(2) 0.0287(18) -0.0605(14) -0.2095(12)
C47 0.0923(17) 0.310(3) 0.1255(13) -0.1349(13) -0.0332(12) -0.0229(17)
C48 0.1882(18) 0.1091(18) 0.1866(16) -0.0348(13) -0.1486(11) -0.0032(14)
C49 0.0347(7) 0.0331(7) 0.0287(6) -0.0020(6) -0.0007(6) 0.0038(6)
C50 0.0292(6) 0.0274(6) 0.0320(6) -0.0056(5) -0.0047(5) 0.0028(5)
C51 0.0290(7) 0.0305(6) 0.0312(6) -0.0050(5) 0.0046(6) -0.0006(5)
C52 0.0279(7) 0.0358(7) 0.0367(7) -0.0036(6) -0.0035(6) 0.0047(6)
C53 0.0358(7) 0.0438(7) 0.0322(6) -0.0114(6) 0.0006(6) -0.0026(6)
C54 0.0375(7) 0.0253(6) 0.0376(7) -0.0087(5) -0.0030(6) -0.0001(5)
C55 0.0485(8) 0.0646(9) 0.0561(8) -0.0249(7) -0.0099(7) -0.0122(7)
C56 0.0804(14) 0.1406(18) 0.1348(15) -0.0692(12) -0.0569(11) 0.0124(13)
C57 0.0803(14) 0.1378(14) 0.0874(10) -0.0775(8) -0.0102(10) -0.0149(11)
C58 0.1403(14) 0.1756(16) 0.1163(19) -0.0233(14) -0.0128(14) -0.1197(10)
C59 0.0315(7) 0.0259(6) 0.0377(7) -0.0087(5) 0.0022(6) 0.0014(5)
C60 0.0398(8) 0.0638(10) 0.0638(11) 0.0069(9) 0.0024(8) -0.0157(7)
C61 0.0329(7) 0.0560(8) 0.0276(7) 0.0057(6) -0.0022(6) -0.0115(6)
C62 0.0344(7) 0.0442(8) 0.0330(7) 0.0055(6) -0.0045(6) -0.0090(6)
C63 0.0263(7) 0.0625(9) 0.0331(7) 0.0065(7) -0.0049(6) -0.0078(6)
C64 0.0289(6) 0.0576(8) 0.0336(7) 0.0059(6) -0.0063(6) -0.0176(6)
C65 0.0404(7) 0.0600(9) 0.0407(7) -0.0017(7) -0.0195(6) -0.0075(7)
C66 0.0259(6) 0.0634(9) 0.0306(7) 0.0002(6) -0.0098(5) -0.0071(6)
C67 0.0626(10) 0.0669(10) 0.0960(12) -0.0248(9) -0.0300(9) -0.0120(8)
C68 0.0357(7) 0.0760(10) 0.0357(7) -0.0157(7) -0.0144(6) -0.0021(7)
C69 0.0318(8) 0.0667(10) 0.0635(10) -0.0078(9) 0.0070(8) -0.0072(7)
C70 0.0530(9) 0.0557(9) 0.0420(8) 0.0015(7) -0.0075(7) -0.0149(7)
C71 0.0386(7) 0.0384(7) 0.0482(8) -0.0052(6) -0.0056(7) -0.0078(6)
C72 0.0464(8) 0.0859(12) 0.0746(12) 0.0298(10) -0.0217(8) -0.0323(8)
C73 0.0351(7) 0.0789(10) 0.0467(8) 0.0046(8) -0.0166(6) -0.0236(6)
C74 0.0446(8) 0.0655(10) 0.0470(9) 0.0015(8) -0.0004(7) -0.0180(7)
C75 0.0402(7) 0.0580(8) 0.0389(7) -0.0110(6) -0.0087(6) -0.0100(6)
C76 0.0594(10) 0.0633(10) 0.1480(16) -0.0378(9) -0.0369(10) -0.0147(8)
C77 0.0424(7) 0.0447(7) 0.0549(8) -0.0122(6) -0.0206(6) -0.0145(5)
C78 0.0393(6) 0.0564(8) 0.0344(7) 0.0001(6) -0.0136(5) -0.0240(5)
C79 0.0585(7) 0.0807(9) 0.0421(7) -0.0033(7) -0.0182(6) -0.0415(6)
C80 0.0372(7) 0.0553(8) 0.0267(6) 0.0020(6) -0.0087(6) -0.0142(6)
C81 0.0345(8) 0.0854(12) 0.0670(11) -0.0093(10) 0.0014(8) -0.0106(8)
C82 0.0380(7) 0.0388(7) 0.0286(6) 0.0044(6) -0.0061(6) -0.0142(5)
C83 0.0374(6) 0.0431(7) 0.0316(6) 0.0055(6) -0.0124(5) -0.0216(5)
C84 0.0340(7) 0.0600(8) 0.0385(7) -0.0045(6) -0.0101(6) -0.0164(6)
C85 0.0352(8) 0.0777(11) 0.0463(8) -0.0121(8) -0.0154(6) -0.0032(7)
C86 0.0421(8) 0.0640(10) 0.0642(11) 0.0035(9) -0.0041(8) -0.0243(7)
C87 0.0359(7) 0.0546(9) 0.0650(10) 0.0033(8) -0.0161(7) -0.0173(6)
C88 0.0583(9) 0.0564(9) 0.0826(12) 0.0117(9) -0.0283(8) -0.0301(7)
C89 0.0601(10) 0.0507(9) 0.0383(8) 0.0027(7) -0.0026(8) -0.0133(8)
C90 0.0478(8) 0.0387(7) 0.0538(8) -0.0093(6) -0.0109(7) -0.0081(6)
C91 0.1476(14) 0.1171(13) 0.1069(14) 0.0699(11) -0.0826(11) -0.0949(10)
C92 0.0323(6) 0.0613(8) 0.0418(7) -0.0091(6) -0.0049(6) -0.0204(6)
C93 0.0381(6) 0.0458(7) 0.0351(6) -0.0153(5) -0.0087(5) -0.0155(5)
C94 0.0331(7) 0.0499(8) 0.0547(9) 0.0004(7) -0.0158(6) -0.0092(6)
C95 0.0590(8) 0.0461(8) 0.0665(9) 0.0061(7) -0.0305(7) -0.0225(6)
C96 0.0440(8) 0.0344(7) 0.0354(7) -0.0019(6) -0.0004(7) 0.0072(7)
Cd1 0.02412(4) 0.02081(4) 0.03404(4) -0.00662(3) -0.00573(4) -0.00074(3)
Cd2 0.01861(4) 0.02134(4) 0.03689(4) -0.00646(3) -0.00609(3) -0.00198(3)
Cd3 0.02212(4) 0.03167(4) 0.03488(4) -0.00956(4) -0.00870(3) -0.00230(3)
Cd4 0.02750(4) 0.03279(5) 0.03803(5) -0.00698(4) -0.00628(4) -0.00387(4)
Cd5 0.02883(4) 0.02867(4) 0.04091(5) -0.00636(4) -0.00879(4) -0.00130(4)
N1 0.0320(5) 0.0562(7) 0.0344(6) -0.0049(5) -0.0057(5) -0.0157(5)
N2 0.0308(5) 0.0413(6) 0.0385(6) -0.0064(5) -0.0073(5) -0.0126(4)
N3 0.0426(7) 0.0643(8) 0.0393(6) -0.0063(6) -0.0089(5) -0.0130(6)
N4 0.0340(6) 0.0398(6) 0.0499(7) 0.0058(6) -0.0025(6) -0.0129(5)
N5 0.0498(7) 0.0842(10) 0.0762(10) 0.0341(8) -0.0205(7) -0.0342(6)
N6 0.0400(6) 0.0475(7) 0.0472(7) 0.0033(6) -0.0091(6) -0.0119(5)
N7 0.0337(6) 0.0382(6) 0.0523(6) -0.0100(5) -0.0148(5) -0.0048(5)
N8 0.0314(6) 0.0466(6) 0.0385(6) -0.0105(5) -0.0066(5) 0.0001(5)
N9 0.0729(8) 0.0496(7) 0.0859(10) 0.0100(7) -0.0415(7) -0.0243(6)
N10 0.0355(6) 0.0569(6) 0.0324(5) -0.0127(5) -0.0092(5) -0.0127(5)
N11 0.0264(5) 0.0497(6) 0.0319(5) -0.0060(5) -0.0077(4) -0.0140(4)
N12 0.0311(5) 0.0440(6) 0.0378(6) -0.0058(5) -0.0013(5) -0.0182(4)
N13 0.0477(7) 0.0321(6) 0.0462(7) -0.0023(5) -0.0071(6) -0.0115(5)
N14 0.0733(7) 0.0519(7) 0.0535(7) 0.0192(6) -0.0253(6) -0.0349(5)
N15 0.1244(11) 0.1159(11) 0.0956(11) 0.0525(9) -0.0603(9) -0.0759(8)
N16 0.0355(6) 0.0389(6) 0.0540(7) -0.0074(5) -0.0104(5) -0.0118(5)
N17 0.0339(6) 0.0532(7) 0.0500(7) -0.0137(5) -0.0045(5) -0.0124(5)
N18 0.0677(7) 0.0805(8) 0.0931(10) 0.0018(7) -0.0392(7) -0.0439(6)
O1 0.0512(6) 0.0227(4) 0.0526(5) -0.0036(4) -0.0202(5) 0.0047(4)
O2 0.0501(5) 0.0241(4) 0.0438(5) -0.0162(3) -0.0116(4) 0.0009(4)
O3 0.0202(4) 0.0256(4) 0.0380(4) -0.0042(3) -0.0092(3) -0.0018(3)
O4 0.0281(4) 0.0186(4) 0.0406(5) -0.0101(3) -0.0028(4) 0.0028(3)
O5 0.0339(4) 0.0324(4) 0.0477(5) -0.0047(4) -0.0212(4) -0.0070(3)
O6 0.0247(4) 0.0271(4) 0.0381(5) -0.0019(4) -0.0068(4) 0.0033(4)
O7 0.0338(5) 0.0380(5) 0.0469(5) -0.0120(4) -0.0103(4) 0.0148(4)
O8 0.0351(5) 0.0238(4) 0.0550(5) -0.0130(4) -0.0057(4) 0.0003(4)
O9 0.0446(6) 0.0453(6) 0.0803(7) -0.0105(5) -0.0265(5) 0.0100(5)
O10 0.0431(6) 0.0276(5) 0.0550(6) -0.0107(4) -0.0075(5) 0.0075(4)
O11 0.0679(7) 0.0453(5) 0.1110(8) -0.0403(5) -0.0361(6) 0.0084(5)
O12 0.0627(7) 0.0305(5) 0.0559(6) -0.0127(4) -0.0142(5) 0.0131(5)
O13 0.0551(7) 0.0294(5) 0.0457(6) -0.0011(5) -0.0062(5) 0.0150(5)
O14 0.0418(6) 0.0561(6) 0.0656(7) -0.0094(6) -0.0177(5) 0.0107(5)
O15 0.0475(6) 0.0414(5) 0.0798(7) -0.0241(5) -0.0113(5) -0.0017(5)
O16 0.0542(6) 0.0295(5) 0.0539(6) -0.0089(4) -0.0109(5) 0.0126(5)
O17 0.0219(5) 0.0591(5) 0.0798(6) -0.0366(5) -0.0033(5) -0.0030(4)
O18 0.0200(4) 0.0505(5) 0.0503(5) -0.0065(4) -0.0112(4) -0.0101(4)
O19 0.0468(6) 0.0603(6) 0.0995(7) -0.0375(5) -0.0258(5) -0.0089(5)
O20 0.0209(4) 0.0659(5) 0.0561(6) -0.0173(4) -0.0074(4) -0.0188(4)
O21 0.0308(5) 0.0563(5) 0.0458(5) -0.0242(4) -0.0098(4) -0.0029(4)
O22 0.0461(6) 0.0536(6) 0.0484(6) -0.0033(5) -0.0045(5) -0.0105(5)
O23 0.0426(6) 0.0542(6) 0.0456(6) -0.0053(5) -0.0033(5) -0.0116(5)
O24 0.1509(11) 0.0561(6) 0.0917(9) -0.0055(6) -0.0386(8) -0.0475(6)

loop_
_atom_type_symbol
_atom_type_description
_atom_type_scat_dispersion_real
_atom_type_scat_dispersion_imag
_atom_type_scat_source
C C 0.0033 0.0016 'International Tables Vol C Tables 4.2.6.8 and 6.1.1.4'
H H 0.0000 0.0000 'International Tables Vol C Tables 4.2.6.8 and 6.1.1.4'
N N 0.0061 0.0033 'International Tables Vol C Tables 4.2.6.8 and 6.1.1.4'
O O 0.0106 0.0060 'International Tables Vol C Tables 4.2.6.8 and 6.1.1.4'
Cd Cd -0.8075 1.2024 'International Tables Vol C Tables 4.2.6.8 and 6.1.1.4'

loop_
_geom_angle_atom_site_label_1
_geom_angle_atom_site_label_2
_geom_angle_atom_site_label_3
_geom_angle
_geom_angle_site_symmetry_1
_geom_angle_site_symmetry_3
C2 C1 C6 122.83(12) . .
C1 C2 C3 116.79(15) . .
C1 C2 C9 122.67(12) . .
C3 C2 C9 120.54(13) . .
C4 C3 C2 121.30(13) . .
C3 C4 C5 120.33(11) . .
C3 C4 C8 118.93(11) . .
C5 C4 C8 120.64(13) . .
C6 C5 C4 119.32(13) . .
C1 C6 C5 119.26(12) . .
C1 C6 C7 117.93(11) . .
C5 C6 C7 122.80(13) . .
O2 C7 O1 122.33(13) . .
O2 C7 C6 119.22(11) . .
O1 C7 C6 118.45(13) . .
O3 C8 O4 121.08(10) . .
O3 C8 C4 119.60(11) . .
O4 C8 C4 119.14(12) . .
C11 C9 C10 122.93(19) . .
C11 C9 C2 111.04(17) . .
C10 C9 C2 112.99(17) . .
C11 C9 C12 101.96(18) . .
C10 C9 C12 96.82(15) . .
C2 C9 C12 108.37(16) . .
O18 C13 O17 123.32(12) . .
O18 C13 C14 119.09(13) . .
O17 C13 C14 117.60(14) . .
C19 C14 C15 119.39(11) . .
C19 C14 C13 120.92(14) . .
C15 C14 C13 119.66(13) . .
C16 C15 C14 120.95(14) . .
C15 C16 C17 118.68(14) . .
C15 C16 C24 120.14(13) . .
C17 C16 C24 121.16(11) . .
C16 C17 C18 122.14(11) . .
C19 C18 C17 116.81(13) . .
C19 C18 C20 120.54(14) . .
C17 C18 C20 122.61(11) . .
C14 C19 C18 121.93(15) . .
C18 C20 C21 113.89(14) . .
C18 C20 C22 109.68(11) . .
C21 C20 C22 107.16(12) . .
C18 C20 C23 107.60(12) . .
C21 C20 C23 108.93(11) . .
C22 C20 C23 109.52(15) . .
O20 C24 O19 120.89(16) . .
O20 C24 C16 120.25(14) . .
O19 C24 C16 118.72(12) . .
C31 C25 C26 119.69(12) . .
C31 C25 C32 119.63(15) . .
C26 C25 C32 120.67(14) . .
C27 C26 C25 122.74(14) . .
C26 C27 C28 116.35(16) . .
C26 C27 C45 121.20(14) . .
C28 C27 C45 122.45(13) . .
C27 C28 C29 122.50(13) . .
C31 C29 C28 118.84(14) . .
C31 C29 C30 120.82(16) . .
C28 C29 C30 120.32(12) . .
O11 C30 O12 119.83(15) . .
O11 C30 C29 121.01(13) . .
O12 C30 C29 119.15(16) . .
C25 C31 C29 119.87(16) . .
O9 C32 O10 121.43(13) . .
O9 C32 C25 122.50(15) . .
O10 C32 C25 116.02(16) . .
C39 C33 C34 116.81(15) . .
C39 C33 C41 122.67(13) . .
C34 C33 C41 120.50(12) . .
C35 C34 C33 122.01(12) . .
C37 C35 C34 119.16(12) . .
C37 C35 C36 119.82(14) . .
C34 C35 C36 120.92(11) . .
O5 C36 O6 123.77(11) . .
O5 C36 C35 119.50(11) . .
O6 C36 C35 116.62(13) . .
C38 C37 C35 120.09(14) . .
C37 C38 C39 119.70(12) . .
C37 C38 C40 120.50(14) . .
C39 C38 C40 119.77(12) . .
C33 C39 C38 122.15(13) . .
O7 C40 O8 124.13(12) . .
O7 C40 C38 117.46(14) . .
O8 C40 C38 118.39(11) . .
C42 C41 C44 118.4(2) . .
C42 C41 C33 113.39(15) . .
C44 C41 C33 109.82(16) . .
C42 C41 C43 101.80(15) . .
C44 C41 C43 104.29(16) . .
C33 C41 C43 107.83(17) . .
C46 C45 C47 112.3(2) . .
C46 C45 C48 108.46(19) . .
C47 C45 C48 103.42(18) . .
C46 C45 C27 109.25(19) . .
C47 C45 C27 111.62(17) . .
C48 C45 C27 111.68(19) . .
C50 C49 C54 119.31(13) . .
C50 C49 C96 121.32(16) . .
C54 C49 C96 119.36(14) . .
C49 C50 C51 120.29(15) . .
C50 C51 C52 119.20(13) . .
C50 C51 C59 120.80(15) . .
C52 C51 C59 120.00(12) . .
C53 C52 C51 121.56(13) . .
C54 C53 C52 118.03(16) . .
C54 C53 C55 119.21(14) . .
C52 C53 C55 122.76(13) . .
C53 C54 C49 121.55(14) . .
C56 C55 C58 107.31(17) . .
C56 C55 C57 106.38(16) . .
C58 C55 C57 110.59(19) . .
C56 C55 C53 111.76(17) . .
C58 C55 C53 109.36(17) . .
C57 C55 C53 111.35(16) . .
O15 C59 O16 120.82(14) . .
O15 C59 C51 120.23(12) . .
O16 C59 C51 118.92(15) . .
O15 C59 Cd5 61.61(8) . 1_655
O16 C59 Cd5 59.21(8) . 1_655
C51 C59 Cd5 177.75(11) . 1_655
C66 C61 C62 119.96(15) . .
C66 C61 C60 120.25(13) . .
C62 C61 C60 119.79(15) . .
C61 C62 C63 120.37(15) . .
C61 C62 C70 119.94(15) . .
C63 C62 C70 119.68(13) . .
C64 C63 C62 118.91(13) . .
C64 C63 C69 120.69(15) . .
C62 C63 C69 120.39(16) . .
C63 C64 C65 121.39(15) . .
C63 C64 C73 119.67(13) . .
C65 C64 C73 118.94(15) . .
C64 C65 C66 118.29(16) . .
C64 C65 C67 120.18(16) . .
C66 C65 C67 121.43(14) . .
C61 C66 C65 121.04(13) . .
C61 C66 C68 119.95(15) . .
C65 C66 C68 118.99(16) . .
N8 C68 C66 111.89(12) . .
N6 C70 C62 113.02(15) . .
N4 C71 N6 111.58(16) . .
N5 C72 N4 113.29(17) . .
N1 C73 C64 110.26(12) . .
N3 C74 N1 111.91(16) . .
N3 C75 N2 115.47(17) . .
C78 C77 C84 120.33(15) . .
C78 C77 C76 119.63(16) . .
C84 C77 C76 120.02(14) . .
C77 C78 C80 120.54(15) . .
C77 C78 C79 120.42(14) . .
C80 C78 C79 118.98(13) . .
N11 C79 C78 113.71(12) . .
C78 C80 C82 118.29(13) . .
C78 C80 C81 120.61(16) . .
C82 C80 C81 121.10(15) . .
C83 C82 C80 120.88(14) . .
C83 C82 C89 119.75(15) . .
C80 C82 C89 119.37(13) . .
C82 C83 C84 119.82(15) . .
C82 C83 C86 120.30(14) . .
C84 C83 C86 119.87(13) . .
C83 C84 C77 119.85(13) . .
C83 C84 C85 120.31(15) . .
C77 C84 C85 119.78(16) . .
N17 C85 C84 114.28(13) . .
N17 C87 N16 110.04(15) . .
N16 C88 N18 114.69(15) . .
N14 C89 C82 110.31(14) . .
N13 C90 N14 111.80(17) . .
N13 C91 N15 115.9(2) . .
N10 C92 N11 110.80(14) . .
N12 C93 N10 114.21(15) . .
N7 C94 N8 110.39(14) . .
N9 C95 N7 115.57(14) . .
O14 C96 O13 121.79(14) . .
O14 C96 C49 121.89(15) . .
O13 C96 C49 116.32(16) . .
O2 Cd1 N13 117.07(5) . 2_776
O2 Cd1 O18 93.27(5) . .
N13 Cd1 O18 81.82(5) 2_776 .
O2 Cd1 O21 99.62(5) . .
N13 Cd1 O21 104.56(5) 2_776 .
O18 Cd1 O21 160.74(3) . .
O2 Cd1 O6 157.81(3) . 2_676
N13 Cd1 O6 84.65(5) 2_776 2_676
O18 Cd1 O6 85.06(4) . 2_676
O21 Cd1 O6 77.59(4) . 2_676
O2 Cd1 O3 85.70(5) . 2_766
N13 Cd1 O3 152.43(4) 2_776 2_766
O18 Cd1 O3 81.53(4) . 2_766
O21 Cd1 O3 85.20(4) . 2_766
O6 Cd1 O3 72.15(4) 2_676 2_766
O8 Cd2 N4 108.41(5) . .
O8 Cd2 O20 119.13(4) . 1_455
N4 Cd2 O20 95.21(5) . 1_455
O8 Cd2 O6 84.95(4) . 2_676
N4 Cd2 O6 160.29(4) . 2_676
O20 Cd2 O6 90.45(4) 1_455 2_676
O8 Cd2 O3 150.01(4) . 2_766
N4 Cd2 O3 89.97(5) . 2_766
O20 Cd2 O3 81.11(4) 1_455 2_766
O6 Cd2 O3 72.24(4) 2_676 2_766
O8 Cd2 O4 106.01(4) . 2_766
N4 Cd2 O4 80.15(5) . 2_766
O20 Cd2 O4 133.43(3) 1_455 2_766
O6 Cd2 O4 82.25(4) 2_676 2_766
O3 Cd2 O4 52.80(4) 2_766 2_766
O8 Cd2 O19 75.02(5) . 1_455
N4 Cd2 O19 82.86(5) . 1_455
O20 Cd2 O19 52.84(4) 1_455 1_455
O6 Cd2 O19 115.25(5) 2_676 1_455
O3 Cd2 O19 132.15(4) 2_766 1_455
O4 Cd2 O19 162.38(3) 2_766 1_455
O17 Cd3 O5 111.62(5) . 2_676
O17 Cd3 O7 164.12(4) . .
O5 Cd3 O7 84.24(4) 2_676 .
O17 Cd3 O24 90.09(6) . .
O5 Cd3 O24 77.93(5) 2_676 .
O7 Cd3 O24 94.30(6) . .
O17 Cd3 N10 87.50(5) . .
O5 Cd3 N10 152.35(4) 2_676 .
O7 Cd3 N10 77.99(5) . .
O24 Cd3 N10 82.43(6) . .
O17 Cd3 O4 96.85(5) . 2_766
O5 Cd3 O4 109.91(4) 2_676 2_766
O7 Cd3 O4 76.01(4) . 2_766
O24 Cd3 O4 166.46(4) . 2_766
N10 Cd3 O4 86.26(5) . 2_766
O13 Cd4 N16 144.23(5) . 1_455
O13 Cd4 O12 83.32(5) . .
N16 Cd4 O12 132.44(5) 1_455 .
O13 Cd4 O23 89.45(5) . .
N16 Cd4 O23 86.79(5) 1_455 .
O12 Cd4 O23 94.83(5) . .
O13 Cd4 N12 85.11(5) . .
N16 Cd4 N12 90.51(5) 1_455 .
O12 Cd4 N12 96.61(5) . .
O23 Cd4 N12 166.66(4) . .
O13 Cd4 O11 135.83(5) . .
N16 Cd4 O11 79.78(5) 1_455 .
O12 Cd4 O11 52.99(5) . .
O23 Cd4 O11 99.34(5) . .
N12 Cd4 O11 93.02(5) . .
O10 Cd5 N7 139.66(4) 1_545 1_455
O10 Cd5 O16 84.14(5) 1_545 1_455
N7 Cd5 O16 136.15(4) 1_455 1_455
O10 Cd5 O22 88.15(5) 1_545 .
N7 Cd5 O22 86.46(5) 1_455 .
O16 Cd5 O22 95.09(5) 1_455 .
O10 Cd5 O15 138.23(5) 1_545 1_455
N7 Cd5 O15 82.10(5) 1_455 1_455
O16 Cd5 O15 54.20(5) 1_455 1_455
O22 Cd5 O15 97.58(5) . 1_455
O10 Cd5 N2 88.20(5) 1_545 .
N7 Cd5 N2 91.38(5) 1_455 .
O16 Cd5 N2 92.16(5) 1_455 .
O22 Cd5 N2 171.51(4) . .
O15 Cd5 N2 90.24(5) 1_455 .
O10 Cd5 O9 52.96(5) 1_545 1_545
N7 Cd5 O9 86.73(5) 1_455 1_545
O16 Cd5 O9 137.10(4) 1_455 1_545
O22 Cd5 O9 84.97(5) . 1_545
O15 Cd5 O9 168.35(5) 1_455 1_545
N2 Cd5 O9 86.71(5) . 1_545
O10 Cd5 C59 111.47(5) 1_545 1_455
N7 Cd5 C59 108.87(5) 1_455 1_455
O16 Cd5 C59 27.37(4) 1_455 1_455
O22 Cd5 C59 97.06(5) . 1_455
O15 Cd5 C59 26.83(5) 1_455 1_455
N2 Cd5 C59 91.41(5) . 1_455
O9 Cd5 C59 164.34(5) 1_545 1_455
C74 N1 N2 107.53(14) . .
C74 N1 C73 131.52(15) . .
N2 N1 C73 120.91(11) . .
C75 N2 N1 102.65(12) . .
C75 N2 Cd5 129.78(11) . .
N1 N2 Cd5 127.44(9) . .
C75 N3 C74 102.41(14) . .
C71 N4 C72 102.77(14) . .
C71 N4 Cd2 132.98(11) . .
C72 N4 Cd2 122.48(12) . .
C72 N5 N6 102.70(16) . .
C71 N6 N5 109.63(13) . .
C71 N6 C70 131.35(16) . .
N5 N6 C70 119.02(14) . .
C94 N7 C95 102.20(15) . .
C94 N7 Cd5 127.19(12) . 1_655
C95 N7 Cd5 129.19(11) . 1_655
C94 N8 N9 109.53(13) . .
C94 N8 C68 128.37(13) . .
N9 N8 C68 122.08(15) . .
C95 N9 N8 102.24(15) . .
C92 N10 C93 102.99(12) . .
C92 N10 Cd3 138.15(10) . .
C93 N10 Cd3 118.02(11) . .
C92 N11 N12 108.36(14) . .
C92 N11 C79 131.76(14) . .
N12 N11 C79 119.54(11) . .
C93 N12 N11 103.61(11) . .
C93 N12 Cd4 127.14(10) . .
N11 N12 Cd4 128.62(10) . .
C91 N13 C90 101.67(15) . .
C91 N13 Cd1 125.48(13) . 2_776
C90 N13 Cd1 132.84(13) . 2_776
N15 N14 C90 108.95(15) . .
N15 N14 C89 120.67(16) . .
C90 N14 C89 130.34(17) . .
N14 N15 C91 101.6(2) . .
C88 N16 C87 102.82(15) . .
C88 N16 Cd4 127.22(11) . 1_655
C87 N16 Cd4 127.56(12) . 1_655
C87 N17 N18 110.38(14) . .
C87 N17 C85 128.75(14) . .
N18 N17 C85 120.83(15) . .
C88 N18 N17 102.06(15) . .
C7 O2 Cd1 100.91(8) . .
C8 O3 Cd1 112.31(8) . 2_766
C8 O3 Cd2 93.76(7) . 2_766
Cd1 O3 Cd2 104.55(4) 2_766 2_766
C8 O4 Cd3 128.49(8) . 2_766
C8 O4 Cd2 90.27(8) . 2_766
Cd3 O4 Cd2 99.52(4) 2_766 2_766
C36 O5 Cd3 118.71(8) . 2_676
C36 O6 Cd2 117.34(8) . 2_676
C36 O6 Cd1 132.17(8) . 2_676
Cd2 O6 Cd1 108.40(4) 2_676 2_676
C40 O7 Cd3 124.98(9) . .
C40 O8 Cd2 116.62(8) . .
C32 O9 Cd5 84.46(9) . 1_565
C32 O10 Cd5 101.12(10) . 1_565
C30 O11 Cd4 89.07(9) . .
C30 O12 Cd4 97.67(11) . .
C96 O13 Cd4 103.80(11) . .
C59 O15 Cd5 91.56(8) . 1_655
C59 O16 Cd5 93.42(11) . 1_655
C13 O17 Cd3 112.99(10) . .
C13 O18 Cd1 172.39(9) . .
C24 O19 Cd2 88.10(9) . 1_655
C24 O20 Cd2 98.16(11) . 1_655

loop_
_geom_bond_atom_site_label_1
_geom_bond_atom_site_label_2
_geom_bond_distance
_geom_bond_site_symmetry_2
C1 C2 1.393(2) .
C1 C6 1.388(2) .
C2 C3 1.3992(18) .
C2 C9 1.518(3) .
C3 C4 1.393(2) .
C4 C5 1.3916(19) .
C4 C8 1.4856(16) .
C5 C6 1.3914(16) .
C6 C7 1.4943(19) .
C7 O2 1.2579(19) .
C7 O1 1.2618(16) .
C8 O3 1.2707(18) .
C8 O4 1.2720(16) .
C9 C11 1.430(3) .
C9 C10 1.479(3) .
C9 C12 1.611(3) .
C13 O18 1.250(2) .
C13 O17 1.253(2) .
C13 C14 1.5045(17) .
C14 C19 1.385(2) .
C14 C15 1.394(2) .
C15 C16 1.3714(17) .
C16 C17 1.397(2) .
C16 C24 1.494(2) .
C17 C18 1.408(2) .
C18 C19 1.3903(17) .
C18 C20 1.522(2) .
C20 C21 1.530(2) .
C20 C22 1.537(2) .
C20 C23 1.556(2) .
C24 O20 1.2457(15) .
C24 O19 1.258(2) .
C25 C31 1.386(2) .
C25 C26 1.388(2) .
C25 C32 1.4959(19) .
C26 C27 1.387(2) .
C27 C28 1.391(2) .
C27 C45 1.540(3) .
C28 C29 1.408(3) .
C29 C31 1.3869(19) .
C29 C30 1.472(2) .
C30 O11 1.240(2) .
C30 O12 1.2586(18) .
C32 O9 1.229(2) .
C32 O10 1.292(2) .
C33 C39 1.3910(19) .
C33 C34 1.396(2) .
C33 C41 1.546(3) .
C34 C35 1.397(2) .
C35 C37 1.3921(18) .
C35 C36 1.4849(18) .
C36 O5 1.2477(19) .
C36 O6 1.2873(16) .
C37 C38 1.3763(18) .
C38 C39 1.393(2) .
C38 C40 1.4990(18) .
C40 O7 1.2511(17) .
C40 O8 1.251(2) .
C41 C42 1.461(3) .
C41 C44 1.474(3) .
C41 C43 1.586(3) .
C45 C46 1.436(4) .
C45 C47 1.502(3) .
C45 C48 1.508(3) .
C49 C50 1.379(2) .
C49 C54 1.392(2) .
C49 C96 1.489(2) .
C50 C51 1.3810(18) .
C51 C52 1.391(2) .
C51 C59 1.498(2) .
C52 C53 1.381(2) .
C53 C54 1.3775(19) .
C53 C55 1.549(3) .
C55 C56 1.518(3) .
C55 C58 1.510(3) .
C55 C57 1.519(3) .
C59 O15 1.238(2) .
C59 O16 1.2630(17) .
C59 Cd5 2.7425(16) 1_655
C60 C61 1.519(3) .
C61 C66 1.392(2) .
C61 C62 1.403(2) .
C62 C63 1.415(2) .
C62 C70 1.512(2) .
C63 C64 1.406(2) .
C63 C69 1.498(2) .
C64 C65 1.408(2) .
C64 C73 1.514(2) .
C65 C66 1.418(2) .
C65 C67 1.513(3) .
C66 C68 1.521(2) .
C68 N8 1.471(2) .
C70 N6 1.460(2) .
C71 N4 1.309(2) .
C71 N6 1.318(2) .
C72 N5 1.327(2) .
C72 N4 1.378(3) .
C73 N1 1.487(2) .
C74 N3 1.318(3) .
C74 N1 1.333(2) .
C75 N3 1.316(2) .
C75 N2 1.328(2) .
C76 C77 1.521(3) .
C77 C78 1.3863(19) .
C77 C84 1.404(2) .
C78 C80 1.403(2) .
C78 C79 1.518(2) .
C79 N11 1.469(2) .
C80 C82 1.422(2) .
C80 C81 1.501(2) .
C82 C83 1.3842(19) .
C82 C89 1.527(2) .
C83 C84 1.394(2) .
C83 C86 1.504(2) .
C84 C85 1.520(2) .
C85 N17 1.468(2) .
C87 N17 1.313(2) .
C87 N16 1.332(2) .
C88 N16 1.332(2) .
C88 N18 1.327(3) .
C89 N14 1.486(2) .
C90 N13 1.313(2) .
C90 N14 1.317(2) .
C91 N13 1.298(3) .
C91 N15 1.339(3) .
C92 N10 1.323(2) .
C92 N11 1.3335(18) .
C93 N12 1.309(2) .
C93 N10 1.3511(18) .
C94 N7 1.3115(19) .
C94 N8 1.321(2) .
C95 N9 1.300(3) .
C95 N7 1.332(2) .
C96 O14 1.236(2) .
C96 O13 1.280(2) .
Cd1 O2 2.2355(11) .
Cd1 N13 2.3295(14) 2_776
Cd1 O18 2.3310(13) .
Cd1 O21 2.3324(13) .
Cd1 O6 2.3936(12) 2_676
Cd1 O3 2.4219(11) 2_766
Cd2 O8 2.2576(11) .
Cd2 N4 2.3147(14) .
Cd2 O20 2.3347(14) 1_455
Cd2 O6 2.3582(12) 2_676
Cd2 O3 2.4508(12) 2_766
Cd2 O4 2.5262(12) 2_766
Cd2 O19 2.5414(13) 1_455
Cd3 O17 2.1950(11) .
Cd3 O5 2.2932(12) 2_676
Cd3 O7 2.3127(12) .
Cd3 O24 2.3921(16) .
Cd3 N10 2.3933(14) .
Cd3 O4 2.4400(11) 2_766
Cd4 O13 2.2339(14) .
Cd4 N16 2.2789(16) 1_455
Cd4 O12 2.3197(14) .
Cd4 O23 2.3653(13) .
Cd4 N12 2.4279(14) .
Cd4 O11 2.5116(14) .
Cd5 O10 2.2391(13) 1_545
Cd5 N7 2.2816(16) 1_455
Cd5 O16 2.3602(14) 1_455
Cd5 O22 2.3650(14) .
Cd5 O15 2.4137(13) 1_455
Cd5 N2 2.4526(13) .
Cd5 O9 2.6293(14) 1_545
Cd5 C59 2.7425(16) 1_455
N1 N2 1.3601(19) .
N5 N6 1.365(2) .
N7 Cd5 2.2816(16) 1_655
N8 N9 1.3390(19) .
N11 N12 1.3640(18) .
N13 Cd1 2.3295(14) 2_776
N14 N15 1.326(3) .
N16 Cd4 2.2789(16) 1_655
N17 N18 1.347(2) .
O3 Cd1 2.4219(11) 2_766
O3 Cd2 2.4508(12) 2_766
O4 Cd3 2.4400(11) 2_766
O4 Cd2 2.5262(12) 2_766
O5 Cd3 2.2932(13) 2_676
O6 Cd2 2.3582(12) 2_676
O6 Cd1 2.3936(12) 2_676
O9 Cd5 2.6293(14) 1_565
O10 Cd5 2.2391(13) 1_565
O15 Cd5 2.4137(13) 1_655
O16 Cd5 2.3602(14) 1_655
O19 Cd2 2.5414(13) 1_655
O20 Cd2 2.3347(14) 1_655
